data_1518072
loop_
_publ_author_name
'Seetha Lakshmi, K. C.'
'Sinu, C. R.'
'Padmaja, D. V. M.'
'Gopinathan, Anilkumar'
'Suresh, Eringathodi'
'Nair, Vijay'

_publ_section_title
;
 A novel intramolecular homoenolate annulation leading to the formation of
 cyclopentene-fused macrocycles.
;
_journal_issue 21
_journal_name_full 'Organic letters'
_journal_page_first 5532
_journal_page_last 5535
_journal_paper_doi 10.1021/ol5023239
_journal_volume 16
_journal_year 2014
_chemical_formula_sum 'C26 H24 O2'
_chemical_formula_weight 368.45
_chemical_name_systematic
; 
 ? 
;
_space_group_IT_number 14
_symmetry_cell_setting monoclinic
_symmetry_space_group_name_Hall '-P 2ybc'
_symmetry_space_group_name_H-M 'P 1 21/c 1'
_atom_sites_solution_hydrogens geom
_atom_sites_solution_primary direct
_atom_sites_solution_secondary difmap
_audit_creation_method SHELXL-97
_cell_angle_alpha 90.00
_cell_angle_beta 100.3850(10)
_cell_angle_gamma 90.00
_cell_formula_units_Z 4
_cell_length_a 12.3878(11)
_cell_length_b 9.8635(9)
_cell_length_c 16.2960(14)
_cell_measurement_reflns_used 5882
_cell_measurement_temperature 150(2)
_cell_measurement_theta_max 28.04
_cell_measurement_theta_min 2.27
_cell_volume 1958.5(3)
_computing_cell_refinement 'BRUKER SMART'
_computing_data_collection 'BRUKER SMART'
_computing_data_reduction 'BRUKER SAINT'
_computing_molecular_graphics ORTEP
_computing_structure_refinement 'SHELXL-97 (Sheldrick, 1997)'
_computing_structure_solution 'SHELXS-97 (Sheldrick, 1990)'
_diffrn_ambient_temperature 150(2)
_diffrn_measured_fraction_theta_full 0.951
_diffrn_measured_fraction_theta_max 0.951
_diffrn_measurement_device_type 'BRUKER SMART APEX CCD DIFFRACTOMETER'
_diffrn_measurement_method 'OMEGA-PHI SCAN'
_diffrn_radiation_monochromator graphite
_diffrn_radiation_source 'fine-focus sealed tube'
_diffrn_radiation_type MoK\a
_diffrn_radiation_wavelength 0.71073
_diffrn_reflns_av_R_equivalents 0.0246
_diffrn_reflns_av_sigmaI/netI 0.0275
_diffrn_reflns_limit_h_max 16
_diffrn_reflns_limit_h_min -16
_diffrn_reflns_limit_k_max 12
_diffrn_reflns_limit_k_min -13
_diffrn_reflns_limit_l_max 20
_diffrn_reflns_limit_l_min -12
_diffrn_reflns_number 11281
_diffrn_reflns_theta_full 27.99
_diffrn_reflns_theta_max 27.99
_diffrn_reflns_theta_min 1.67
_exptl_absorpt_coefficient_mu 0.077
_exptl_absorpt_correction_T_max 0.9862
_exptl_absorpt_correction_T_min 0.9675
_exptl_absorpt_correction_type multi-scan
_exptl_absorpt_process_details 'BRUKER SADABS'
_exptl_crystal_colour COLOURLESS
_exptl_crystal_density_diffrn 1.250
_exptl_crystal_density_method 'not measured'
_exptl_crystal_description BLOCKS
_exptl_crystal_F_000 784
_exptl_crystal_size_max 0.43
_exptl_crystal_size_mid 0.32
_exptl_crystal_size_min 0.18
_refine_diff_density_max 0.343
_refine_diff_density_min -0.362
_refine_diff_density_rms 0.047
_refine_ls_extinction_method none
_refine_ls_goodness_of_fit_ref 1.036
_refine_ls_hydrogen_treatment mixed
_refine_ls_matrix_type full
_refine_ls_number_parameters 337
_refine_ls_number_reflns 4489
_refine_ls_number_restraints 0
_refine_ls_restrained_S_all 1.036
_refine_ls_R_factor_all 0.0557
_refine_ls_R_factor_gt 0.0494
_refine_ls_shift/su_max 0.000
_refine_ls_shift/su_mean 0.000
_refine_ls_structure_factor_coef Fsqd
_refine_ls_weighting_details 'calc w=1/[\s^2^(Fo^2^)+(0.0787P)^2^+0.4852P] where P=(Fo^2^+2Fc^2^)/3'
_refine_ls_weighting_scheme calc
_refine_ls_wR_factor_gt 0.1343
_refine_ls_wR_factor_ref 0.1404
_reflns_number_gt 3861
_reflns_number_total 4489
_reflns_threshold_expression >2sigma(I)
_cod_data_source_file ol5023239_si_002.cif
_cod_data_source_block 391slm
_cod_depositor_comments
;
The following automatic conversions were performed:

'_symmetry_cell_setting' value 'MONOCLINIC' changed to 'monoclinic'
according to
/home/saulius/struct/COD-crude-data--automatic-downloads/rss-feeds/ACS/lib/dictionaries/cif_core.dic
dictionary named 'cif_core.dic' version 2.4.2 from
2011-04-26.

'_exptl_absorpt_correction_type' value 'MULTI-SCAN'
changed to 'multi-scan' according to
/home/saulius/struct/COD-crude-data--automatic-downloads/rss-feeds/ACS/lib/dictionaries/cif_core.dic
dictionary named 'cif_core.dic' version 2.4.2 from 2011-04-26.

Automatic conversion script
Id: cif_fix_values 2827 2014-09-09 07:05:25Z andrius 

 Adding full bibliography for 1518072.cif.
;
_cod_original_sg_symbol_H-M P21/c
_cod_database_code 1518072

loop_
_symmetry_equiv_pos_as_xyz
'x, y, z'
'-x, y+1/2, -z+1/2'
'-x, -y, -z'
'x, -y-1/2, z-1/2'

loop_
_atom_site_label
_atom_site_type_symbol
_atom_site_fract_x
_atom_site_fract_y
_atom_site_fract_z
_atom_site_U_iso_or_equiv
_atom_site_adp_type
_atom_site_occupancy
_atom_site_symmetry_multiplicity
_atom_site_calc_flag
_atom_site_refinement_flags
O2 O 0.32783(8) -0.07389(9) 0.13560(6) 0.0380(2) Uani 1 1 d .
O1 O 0.28859(8) 0.13447(10) 0.00368(6) 0.0414(2) Uani 1 1 d .
C18 C 0.44063(10) 0.10789(12) 0.19410(7) 0.0310(3) Uani 1 1 d .
C6 C 0.40261(10) 0.30909(14) 0.06556(7) 0.0326(3) Uani 1 1 d .
C1 C 0.29478(10) 0.26253(14) 0.03684(7) 0.0335(3) Uani 1 1 d .
C17 C 0.50873(10) 0.09262(13) 0.12637(8) 0.0339(3) Uani 1 1 d .
C23 C 0.34889(10) 0.02598(13) 0.19580(8) 0.0322(3) Uani 1 1 d .
C10 C 0.80294(10) 0.22891(13) 0.15631(8) 0.0339(3) Uani 1 1 d .
C9 C 0.68447(10) 0.20009(13) 0.13256(8) 0.0331(3) Uani 1 1 d .
C5 C 0.41602(11) 0.43894(14) 0.09828(8) 0.0372(3) Uani 1 1 d .
C22 C 0.28555(12) 0.04217(16) 0.25726(9) 0.0419(3) Uani 1 1 d .
C7 C 0.49763(11) 0.21400(15) 0.06206(8) 0.0360(3) Uani 1 1 d .
C2 C 0.20508(11) 0.34456(15) 0.04174(8) 0.0381(3) Uani 1 1 d .
C4 C 0.32672(12) 0.52222(15) 0.10294(9) 0.0407(3) Uani 1 1 d .
C3 C 0.22188(12) 0.47472(15) 0.07514(9) 0.0401(3) Uani 1 1 d .
C20 C 0.40324(14) 0.22227(15) 0.31791(9) 0.0444(4) Uani 1 1 d .
C15 C 0.87080(12) 0.15308(16) 0.21711(9) 0.0421(3) Uani 1 1 d .
C19 C 0.46640(12) 0.20575(13) 0.25636(8) 0.0371(3) Uani 1 1 d .
C11 C 0.85087(12) 0.33293(15) 0.11695(10) 0.0431(3) Uani 1 1 d .
C16 C 0.63162(11) 0.08627(16) 0.16129(10) 0.0432(3) Uani 1 1 d .
H16A H 0.6436 0.0864 0.2218 0.052 Uiso 1 1 calc R
H16B H 0.6622 0.0033 0.1432 0.052 Uiso 1 1 calc R
C12 C 0.96223(13) 0.35981(17) 0.13834(12) 0.0520(4) Uani 1 1 d .
C8 C 0.61077(12) 0.27844(17) 0.07668(10) 0.0456(4) Uani 1 1 d .
H8 H 0.6286 0.3585 0.0521 0.055 Uiso 1 1 calc R
C26 C 0.18431(13) 0.06711(17) -0.01318(10) 0.0469(4) Uani 1 1 d .
C24 C 0.21474(12) -0.10648(16) 0.10485(11) 0.0459(4) Uani 1 1 d .
C21 C 0.31286(14) 0.14065(17) 0.31800(9) 0.0476(4) Uani 1 1 d .
C14 C 0.98241(13) 0.18103(19) 0.23784(11) 0.0516(4) Uani 1 1 d .
C25 C 0.14849(12) 0.01314(18) 0.06444(10) 0.0473(4) Uani 1 1 d .
C13 C 1.02837(13) 0.28443(18) 0.19863(12) 0.0539(4) Uani 1 1 d .
H11 H 0.8049(14) 0.3878(18) 0.0731(11) 0.048(4) Uiso 1 1 d .
H15 H 0.8413(14) 0.0801(17) 0.2448(11) 0.045(4) Uiso 1 1 d .
H3 H 0.1586(14) 0.5316(17) 0.0784(10) 0.046(4) Uiso 1 1 d .
H19 H 0.5314(13) 0.2647(17) 0.2571(10) 0.041(4) Uiso 1 1 d .
H26B H 0.1272(14) 0.1261(17) -0.0442(11) 0.045(4) Uiso 1 1 d .
H25A H 0.1452(14) 0.0889(18) 0.1052(11) 0.049(5) Uiso 1 1 d .
H2 H 0.1301(14) 0.3102(16) 0.0215(10) 0.043(4) Uiso 1 1 d .
H17 H 0.4839(13) 0.0092(18) 0.0937(11) 0.046(4) Uiso 1 1 d .
H5 H 0.4913(14) 0.4739(17) 0.1173(10) 0.043(4) Uiso 1 1 d .
H7 H 0.4832(14) 0.1746(17) 0.0070(11) 0.049(4) Uiso 1 1 d .
H26A H 0.1948(15) -0.010(2) -0.0513(12) 0.056(5) Uiso 1 1 d .
H24B H 0.2173(15) -0.1782(19) 0.0592(12) 0.060(5) Uiso 1 1 d .
H4 H 0.3412(15) 0.612(2) 0.1235(12) 0.055(5) Uiso 1 1 d .
H22 H 0.2227(14) -0.0166(17) 0.2581(11) 0.047(4) Uiso 1 1 d .
H14 H 1.0261(17) 0.128(2) 0.2822(13) 0.067(6) Uiso 1 1 d .
H12 H 0.9941(16) 0.435(2) 0.1120(13) 0.066(6) Uiso 1 1 d .
H24A H 0.1790(15) -0.1490(19) 0.1499(12) 0.058(5) Uiso 1 1 d .
H25B H 0.0694(16) -0.017(2) 0.0482(12) 0.060(5) Uiso 1 1 d .
H20 H 0.4258(15) 0.2913(19) 0.3641(12) 0.058(5) Uiso 1 1 d .
H21 H 0.2690(14) 0.1519(18) 0.3618(12) 0.053(5) Uiso 1 1 d .
H13 H 1.1069(18) 0.305(2) 0.2121(13) 0.071(6) Uiso 1 1 d .

loop_
_atom_site_aniso_label
_atom_site_aniso_U_11
_atom_site_aniso_U_22
_atom_site_aniso_U_33
_atom_site_aniso_U_23
_atom_site_aniso_U_13
_atom_site_aniso_U_12
O2 0.0345(5) 0.0341(5) 0.0443(5) -0.0049(4) 0.0040(4) -0.0048(4)
O1 0.0419(5) 0.0436(6) 0.0379(5) -0.0083(4) 0.0051(4) -0.0025(4)
C18 0.0336(6) 0.0287(6) 0.0295(6) 0.0028(5) 0.0026(5) 0.0019(5)
C6 0.0334(6) 0.0421(7) 0.0225(5) 0.0045(5) 0.0055(5) 0.0009(5)
C1 0.0374(6) 0.0388(7) 0.0241(5) 0.0019(5) 0.0050(5) -0.0009(5)
C17 0.0325(6) 0.0319(6) 0.0376(6) -0.0030(5) 0.0072(5) -0.0020(5)
C23 0.0352(6) 0.0297(6) 0.0310(6) 0.0032(5) 0.0036(5) 0.0010(5)
C10 0.0321(6) 0.0356(7) 0.0365(6) -0.0053(5) 0.0133(5) 0.0021(5)
C9 0.0332(6) 0.0362(6) 0.0319(6) -0.0028(5) 0.0114(5) 0.0021(5)
C5 0.0385(7) 0.0415(7) 0.0313(6) 0.0026(5) 0.0055(5) -0.0037(6)
C22 0.0420(7) 0.0460(8) 0.0395(7) 0.0085(6) 0.0119(6) -0.0003(6)
C7 0.0373(7) 0.0472(8) 0.0245(6) 0.0002(5) 0.0081(5) 0.0030(6)
C2 0.0346(7) 0.0451(8) 0.0346(6) 0.0046(5) 0.0061(5) -0.0006(6)
C4 0.0482(8) 0.0362(7) 0.0384(7) 0.0019(6) 0.0098(6) -0.0006(6)
C3 0.0411(7) 0.0407(7) 0.0402(7) 0.0065(6) 0.0119(6) 0.0062(6)
C20 0.0635(9) 0.0385(7) 0.0289(6) -0.0021(5) 0.0022(6) 0.0085(7)
C15 0.0372(7) 0.0447(8) 0.0455(8) 0.0018(6) 0.0101(6) -0.0003(6)
C19 0.0439(7) 0.0307(6) 0.0339(6) 0.0010(5) -0.0006(5) -0.0004(5)
C11 0.0404(7) 0.0419(8) 0.0520(8) 0.0019(6) 0.0218(6) 0.0027(6)
C16 0.0348(7) 0.0459(8) 0.0489(8) 0.0090(6) 0.0075(6) -0.0043(6)
C12 0.0418(8) 0.0452(9) 0.0760(11) -0.0018(8) 0.0294(8) -0.0037(7)
C8 0.0355(7) 0.0529(9) 0.0519(8) 0.0170(7) 0.0174(6) 0.0012(6)
C26 0.0454(8) 0.0489(8) 0.0424(8) -0.0091(7) -0.0026(6) -0.0061(7)
C24 0.0379(7) 0.0417(8) 0.0561(9) -0.0038(7) 0.0029(6) -0.0110(6)
C21 0.0587(9) 0.0536(9) 0.0331(7) 0.0047(6) 0.0151(7) 0.0113(7)
C14 0.0360(7) 0.0596(10) 0.0583(10) 0.0001(8) 0.0057(7) 0.0034(7)
C25 0.0354(7) 0.0527(9) 0.0513(9) -0.0034(7) 0.0011(6) -0.0056(6)
C13 0.0337(7) 0.0560(10) 0.0739(11) -0.0098(8) 0.0149(7) -0.0036(7)

loop_
_atom_type_symbol
_atom_type_description
_atom_type_scat_dispersion_real
_atom_type_scat_dispersion_imag
_atom_type_scat_source
C C 0.0033 0.0016 'International Tables Vol C Tables 4.2.6.8 and 6.1.1.4'
H H 0.0000 0.0000 'International Tables Vol C Tables 4.2.6.8 and 6.1.1.4'
O O 0.0106 0.0060 'International Tables Vol C Tables 4.2.6.8 and 6.1.1.4'

loop_
_geom_angle_atom_site_label_1
_geom_angle_atom_site_label_2
_geom_angle_atom_site_label_3
_geom_angle
C23 O2 C24 117.05(11)
C1 O1 C26 119.13(11)
C19 C18 C23 117.73(12)
C19 C18 C17 120.99(12)
C23 C18 C17 121.27(11)
C5 C6 C1 117.99(12)
C5 C6 C7 123.16(12)
C1 C6 C7 118.82(12)
O1 C1 C2 124.84(12)
O1 C1 C6 114.41(11)
C2 C1 C6 120.74(13)
C18 C17 C16 112.44(11)
C18 C17 C7 114.52(10)
C16 C17 C7 103.88(10)
C18 C17 H17 108.2(9)
C16 C17 H17 110.8(10)
C7 C17 H17 106.8(10)
O2 C23 C22 122.36(12)
O2 C23 C18 116.60(11)
C22 C23 C18 120.99(12)
C15 C10 C11 117.90(13)
C15 C10 C9 121.74(12)
C11 C10 C9 120.36(13)
C8 C9 C16 111.43(12)
C8 C9 C10 124.41(12)
C16 C9 C10 124.13(12)
C6 C5 C4 121.70(13)
C6 C5 H5 118.9(10)
C4 C5 H5 119.4(10)
C21 C22 C23 119.96(14)
C21 C22 H22 120.1(10)
C23 C22 H22 119.9(10)
C6 C7 C8 115.89(12)
C6 C7 C17 114.80(10)
C8 C7 C17 104.22(11)
C6 C7 H7 105.7(10)
C8 C7 H7 109.0(10)
C17 C7 H7 106.9(10)
C1 C2 C3 119.60(13)
C1 C2 H2 119.7(9)
C3 C2 H2 120.7(9)
C3 C4 C5 119.54(14)
C3 C4 H4 122.6(11)
C5 C4 H4 117.9(11)
C4 C3 C2 120.43(13)
C4 C3 H3 120.4(10)
C2 C3 H3 119.1(10)
C21 C20 C19 119.70(13)
C21 C20 H20 120.4(10)
C19 C20 H20 119.8(10)
C14 C15 C10 120.77(14)
C14 C15 H15 118.8(10)
C10 C15 H15 120.4(10)
C20 C19 C18 121.45(13)
C20 C19 H19 119.0(9)
C18 C19 H19 119.6(9)
C12 C11 C10 120.71(15)
C12 C11 H11 119.5(10)
C10 C11 H11 119.7(10)
C9 C16 C17 109.41(12)
C9 C16 H16A 109.8
C17 C16 H16A 109.8
C9 C16 H16B 109.8
C17 C16 H16B 109.8
H16A C16 H16B 108.2
C13 C12 C11 120.86(15)
C13 C12 H12 119.3(12)
C11 C12 H12 119.8(12)
C9 C8 C7 110.26(12)
C9 C8 H8 124.9
C7 C8 H8 124.9
O1 C26 C25 113.15(12)
O1 C26 H26B 111.4(10)
C25 C26 H26B 110.2(10)
O1 C26 H26A 104.8(10)
C25 C26 H26A 110.1(11)
H26B C26 H26A 106.9(14)
O2 C24 C25 113.22(12)
O2 C24 H24B 104.5(10)
C25 C24 H24B 107.7(11)
O2 C24 H24A 111.4(11)
C25 C24 H24A 111.3(11)
H24B C24 H24A 108.2(15)
C20 C21 C22 120.17(14)
C20 C21 H21 119.5(11)
C22 C21 H21 120.3(11)
C13 C14 C15 120.62(16)
C13 C14 H14 121.4(12)
C15 C14 H14 118.0(12)
C26 C25 C24 114.81(14)
C26 C25 H25A 110.1(10)
C24 C25 H25A 112.0(10)
C26 C25 H25B 107.6(11)
C24 C25 H25B 107.7(11)
H25A C25 H25B 104.0(15)
C12 C13 C14 119.14(15)
C12 C13 H13 119.0(13)
C14 C13 H13 121.9(13)

loop_
_geom_bond_atom_site_label_1
_geom_bond_atom_site_label_2
_geom_bond_distance
O2 C23 1.3816(15)
O2 C24 1.4367(16)
O1 C1 1.3706(17)
O1 C26 1.4344(18)
C18 C19 1.3952(18)
C18 C23 1.3987(18)
C18 C17 1.5127(18)
C6 C5 1.3858(19)
C6 C1 1.4103(18)
C6 C7 1.5142(18)
C1 C2 1.3884(19)
C17 C16 1.5274(19)
C17 C7 1.5807(19)
C17 H17 0.998(18)
C23 C22 1.3883(19)
C10 C15 1.396(2)
C10 C11 1.398(2)
C10 C9 1.4764(17)
C9 C8 1.400(2)
C9 C16 1.4209(19)
C5 C4 1.391(2)
C5 H5 0.990(17)
C22 C21 1.385(2)
C22 H22 0.973(18)
C7 C8 1.518(2)
C7 H7 0.964(18)
C2 C3 1.395(2)
C2 H2 0.988(16)
C4 C3 1.378(2)
C4 H4 0.953(19)
C3 H3 0.974(17)
C20 C21 1.379(2)
C20 C19 1.388(2)
C20 H20 1.016(19)
C15 C14 1.390(2)
C15 H15 0.956(17)
C19 H19 0.992(16)
C11 C12 1.386(2)
C11 H11 0.991(18)
C16 H16A 0.9700
C16 H16B 0.9700
C12 C13 1.378(3)
C12 H12 0.98(2)
C8 H8 0.9300
C26 C25 1.511(2)
C26 H26B 0.983(17)
C26 H26A 1.00(2)
C24 C25 1.518(2)
C24 H24B 1.032(19)
C24 H24A 1.01(2)
C21 H21 0.977(19)
C14 C13 1.380(2)
C14 H14 0.97(2)
C25 H25A 1.005(18)
C25 H25B 1.01(2)
C13 H13 0.98(2)
